data_4334052
loop_
_publ_author_name
'Rhiannon S. Moorhouse'
'Graeme J. Moxey'
'Fabrizio Ortu'
'Thomas J. Reade'
'William Lewis'
'Alexander J. Blake'
'Deborah L. Kays'

_publ_contact_author_address
;  School of Chemistry, University of Nottingham,
   University Park,
   Nottingham, NG7 2RD, United Kingdom
;
_publ_contact_author_email Deborah.Kays@nottingham.ac.uk
_publ_contact_author_fax '+44-(0) 115 951 3461'
_publ_contact_author_name 'Deborah L. Kays'
_publ_contact_author_phone '+49-(0) 115 951 3555'
_publ_section_title
;
 Structural Diversity in Alkali Metal Complexes of Sterically Demanding
 Carbazol-9-yl Ligands
;
_journal_name_full 'Inorganic Chemistry'
_journal_page_first 2678
_journal_page_last 2683
_journal_paper_doi 10.1021/ic302727w
_journal_volume 52
_journal_year 2013
_chemical_formula_moiety 'C40 H64 N Na O3'
_chemical_formula_sum 'C40 H64 N Na O3'
_chemical_formula_weight 629.91
_chemical_name_systematic
; 
 ? 
;
_space_group_IT_number 14
_symmetry_cell_setting monoclinic
_symmetry_space_group_name_Hall '-P 2yn'
_symmetry_space_group_name_H-M 'P 1 21/n 1'
_atom_sites_solution_hydrogens geom
_atom_sites_solution_primary direct
_atom_sites_solution_secondary difmap
_audit_creation_method 'enCIFer editing of SHELXL97 CIF output'
_cell_angle_alpha 90.00
_cell_angle_beta 105.524(3)
_cell_angle_gamma 90.00
_cell_formula_units_Z 4
_cell_length_a 13.997(3)
_cell_length_b 17.624(3)
_cell_length_c 16.003(3)
_cell_measurement_reflns_used 9495
_cell_measurement_temperature 90(2)
_cell_measurement_theta_max 25.92
_cell_measurement_theta_min 2.26
_cell_volume 3803.7(13)
_computing_cell_refinement 'Bruker SAINT version 6.36A (Bruker, 2002)'
_computing_data_collection 'Bruker SMART version 5.624 (Bruker, 2001)'
_computing_data_reduction 'Bruker SAINT; SHELXTL (Sheldrick, 2008)'
_computing_molecular_graphics 'Bruker SHELXTL'
_computing_publication_material 'enCIFer (Allen et al., 2004); PLATON (Spek, 2009)'
_computing_structure_refinement 'SHELXL97 (Sheldrick, 2008)'
_computing_structure_solution 'SHELXS97 (Sheldrick, 2008)'
_diffrn_ambient_temperature 90(2)
_diffrn_detector_area_resol_mean 8.366
_diffrn_measured_fraction_theta_full 0.999
_diffrn_measured_fraction_theta_max 0.999
_diffrn_measurement_device_type 'Bruker SMART APEX CCD area detector'
_diffrn_measurement_method \w
_diffrn_radiation_monochromator graphite
_diffrn_radiation_source 'normal-focus sealed tube'
_diffrn_radiation_type MoK\a
_diffrn_radiation_wavelength 0.71073
_diffrn_reflns_av_R_equivalents 0.102
_diffrn_reflns_av_sigmaI/netI 0.149
_diffrn_reflns_limit_h_max 18
_diffrn_reflns_limit_h_min -17
_diffrn_reflns_limit_k_max 22
_diffrn_reflns_limit_k_min -13
_diffrn_reflns_limit_l_max 18
_diffrn_reflns_limit_l_min -20
_diffrn_reflns_number 23212
_diffrn_reflns_theta_full 27.50
_diffrn_reflns_theta_max 27.50
_diffrn_reflns_theta_min 2.07
_diffrn_standards_decay_% 0
_diffrn_standards_number 0
_exptl_absorpt_coefficient_mu 0.077
_exptl_absorpt_correction_T_max 0.746
_exptl_absorpt_correction_T_min 0.566
_exptl_absorpt_correction_type multi-scan
_exptl_absorpt_process_details 'SADABS 2007/2'
_exptl_crystal_colour COLOURLESS
_exptl_crystal_density_diffrn 1.100
_exptl_crystal_description BLOCK
_exptl_crystal_F_000 1384
_exptl_crystal_size_max 0.14
_exptl_crystal_size_mid 0.08
_exptl_crystal_size_min 0.04
_refine_diff_density_max 0.40
_refine_diff_density_min -0.29
_refine_diff_density_rms 0.07
_refine_ls_extinction_method none
_refine_ls_goodness_of_fit_ref 1.02
_refine_ls_hydrogen_treatment constr
_refine_ls_matrix_type full
_refine_ls_number_parameters 418
_refine_ls_number_reflns 8731
_refine_ls_number_restraints 0
_refine_ls_restrained_S_all 1.02
_refine_ls_R_factor_all 0.182
_refine_ls_R_factor_gt 0.0904
_refine_ls_shift/su_max 0.000
_refine_ls_shift/su_mean 0.000
_refine_ls_structure_factor_coef Fsqd
_refine_ls_weighting_details 'calc w=1/[\s^2^(Fo^2^)+(0.092P)^2^+1.043P] where P=(Fo^2^+2Fc^2^)/3'
_refine_ls_weighting_scheme calc
_refine_ls_wR_factor_gt 0.188
_refine_ls_wR_factor_ref 0.226
_reflns_number_gt 4381
_reflns_number_total 8731
_reflns_threshold_expression >2sigma(I)
_cod_data_source_file ic302727w_si_001_4.cif
_cod_data_source_block 2.3THF
_cod_original_cell_volume 3803.7(12)
_cod_original_sg_symbol_H-M 'P 21/n'
_cod_database_code 4334052

loop_
_symmetry_equiv_pos_as_xyz
'x, y, z'
'-x+1/2, y+1/2, -z+1/2'
'-x, -y, -z'
'x-1/2, -y-1/2, z-1/2'

loop_
_atom_site_label
_atom_site_type_symbol
_atom_site_fract_x
_atom_site_fract_y
_atom_site_fract_z
_atom_site_U_iso_or_equiv
_atom_site_adp_type
_atom_site_occupancy
_atom_site_symmetry_multiplicity
_atom_site_calc_flag
_atom_site_refinement_flags
Na1 Na 0.28327(10) 0.14800(8) 0.57385(9) 0.0284(4) Uani 1 1 d .
O1 O 0.43567(17) 0.12319(14) 0.67414(15) 0.0285(6) Uani 1 1 d .
N1 N 0.2283(2) 0.24476(17) 0.45995(18) 0.0224(7) Uani 1 1 d .
C1 C 0.2109(2) 0.1978(2) 0.3869(2) 0.0197(7) Uani 1 1 d .
O2 O 0.28470(18) 0.02476(15) 0.52073(16) 0.0324(7) Uani 1 1 d .
C2 C 0.2790(2) 0.1735(2) 0.3401(2) 0.0213(8) Uani 1 1 d .
O3 O 0.18815(18) 0.11697(16) 0.67356(18) 0.0373(7) Uani 1 1 d .
C3 C 0.2396(2) 0.1281(2) 0.2666(2) 0.0208(8) Uani 1 1 d .
H3 H 0.2839 0.1105 0.2351 0.025 Uiso 1 1 calc R
C4 C 0.1382(2) 0.1067(2) 0.2363(2) 0.0224(8) Uani 1 1 d .
C5 C 0.0734(2) 0.1334(2) 0.2814(2) 0.0234(8) Uani 1 1 d .
H5 H 0.0049 0.1213 0.2619 0.028 Uiso 1 1 calc R
C6 C 0.1084(2) 0.1780(2) 0.3557(2) 0.0198(8) Uani 1 1 d .
C7 C 0.0581(2) 0.21632(19) 0.4111(2) 0.0194(7) Uani 1 1 d .
C8 C -0.0419(2) 0.2233(2) 0.4101(2) 0.0216(8) Uani 1 1 d .
H8 H -0.0909 0.1951 0.3694 0.026 Uiso 1 1 calc R
C9 C -0.0696(2) 0.2713(2) 0.4684(2) 0.0211(8) Uani 1 1 d .
C10 C 0.0072(2) 0.3121(2) 0.5282(2) 0.0233(8) Uani 1 1 d .
H10 H -0.0118 0.3451 0.5679 0.028 Uiso 1 1 calc R
C11 C 0.1077(2) 0.3073(2) 0.5329(2) 0.0219(8) Uani 1 1 d .
C12 C 0.1351(2) 0.25755(19) 0.4724(2) 0.0207(8) Uani 1 1 d .
C13 C 0.3871(2) 0.2013(2) 0.3633(2) 0.0232(8) Uani 1 1 d .
C14 C 0.4390(2) 0.1883(2) 0.4598(2) 0.0267(8) Uani 1 1 d .
H14A H 0.4061 0.2186 0.4954 0.040 Uiso 1 1 calc R
H14B H 0.5086 0.2037 0.4718 0.040 Uiso 1 1 calc R
H14C H 0.4352 0.1345 0.4738 0.040 Uiso 1 1 calc R
C15 C 0.4497(3) 0.1625(2) 0.3103(2) 0.0294(9) Uani 1 1 d .
H15A H 0.5177 0.1819 0.3284 0.044 Uiso 1 1 calc R
H15B H 0.4211 0.1731 0.2485 0.044 Uiso 1 1 calc R
H15C H 0.4502 0.1075 0.3201 0.044 Uiso 1 1 calc R
C16 C 0.3866(3) 0.2878(2) 0.3452(3) 0.0321(9) Uani 1 1 d .
H16A H 0.3488 0.3140 0.3799 0.048 Uiso 1 1 calc R
H16B H 0.3558 0.2972 0.2835 0.048 Uiso 1 1 calc R
H16C H 0.4549 0.3068 0.3607 0.048 Uiso 1 1 calc R
C17 C 0.0976(2) 0.0617(2) 0.1512(2) 0.0247(8) Uani 1 1 d .
C18 C 0.1806(3) 0.0245(2) 0.1185(2) 0.0319(9) Uani 1 1 d .
H18A H 0.2199 -0.0091 0.1635 0.048 Uiso 1 1 calc R
H18B H 0.2235 0.0640 0.1051 0.048 Uiso 1 1 calc R
H18C H 0.1510 -0.0050 0.0660 0.048 Uiso 1 1 calc R
C19 C 0.0394(3) 0.1164(2) 0.0808(2) 0.0332(9) Uani 1 1 d .
H19A H 0.0134 0.0885 0.0265 0.050 Uiso 1 1 calc R
H19B H 0.0834 0.1570 0.0718 0.050 Uiso 1 1 calc R
H19C H -0.0159 0.1385 0.0994 0.050 Uiso 1 1 calc R
C20 C 0.0277(3) -0.0013(2) 0.1647(2) 0.0307(9) Uani 1 1 d .
H20A H -0.0271 0.0212 0.1835 0.046 Uiso 1 1 calc R
H20B H 0.0643 -0.0366 0.2091 0.046 Uiso 1 1 calc R
H20C H 0.0013 -0.0286 0.1100 0.046 Uiso 1 1 calc R
C21 C -0.1783(2) 0.2841(2) 0.4681(2) 0.0244(8) Uani 1 1 d .
C22 C -0.2490(3) 0.2268(3) 0.4097(3) 0.0377(11) Uani 1 1 d .
H22A H -0.2481 0.2344 0.3493 0.057 Uiso 1 1 calc R
H22B H -0.3165 0.2346 0.4150 0.057 Uiso 1 1 calc R
H22C H -0.2274 0.1750 0.4278 0.057 Uiso 1 1 calc R
C23 C -0.2110(3) 0.3648(2) 0.4348(3) 0.0394(11) Uani 1 1 d .
H23A H -0.1655 0.4021 0.4699 0.059 Uiso 1 1 calc R
H23B H -0.2784 0.3743 0.4394 0.059 Uiso 1 1 calc R
H23C H -0.2098 0.3692 0.3741 0.059 Uiso 1 1 calc R
C24 C -0.1908(3) 0.2756(3) 0.5606(2) 0.0348(10) Uani 1 1 d .
H24A H -0.1694 0.2248 0.5828 0.052 Uiso 1 1 calc R
H24B H -0.2607 0.2828 0.5591 0.052 Uiso 1 1 calc R
H24C H -0.1504 0.3139 0.5985 0.052 Uiso 1 1 calc R
C25 C 0.1854(2) 0.3583(2) 0.5946(2) 0.0248(8) Uani 1 1 d .
C26 C 0.1413(3) 0.4009(2) 0.6593(3) 0.0374(10) Uani 1 1 d .
H26A H 0.1932 0.4311 0.6985 0.056 Uiso 1 1 calc R
H26B H 0.1144 0.3643 0.6931 0.056 Uiso 1 1 calc R
H26C H 0.0881 0.4346 0.6277 0.056 Uiso 1 1 calc R
C27 C 0.2235(3) 0.4165(2) 0.5390(2) 0.0332(10) Uani 1 1 d .
H27A H 0.2534 0.3897 0.4987 0.050 Uiso 1 1 calc R
H27B H 0.2733 0.4492 0.5769 0.050 Uiso 1 1 calc R
H27C H 0.1680 0.4476 0.5062 0.050 Uiso 1 1 calc R
C28 C 0.2751(3) 0.3120(2) 0.6475(2) 0.0285(9) Uani 1 1 d .
H28A H 0.3118 0.2915 0.6083 0.043 Uiso 1 1 calc R
H28B H 0.2516 0.2702 0.6771 0.043 Uiso 1 1 calc R
H28C H 0.3187 0.3450 0.6905 0.043 Uiso 1 1 calc R
C29 C 0.2039(3) -0.0069(2) 0.4529(3) 0.0348(10) Uani 1 1 d .
H29A H 0.1611 0.0341 0.4208 0.042 Uiso 1 1 calc R
H29B H 0.1630 -0.0412 0.4781 0.042 Uiso 1 1 calc R
C30 C 0.2520(3) -0.0508(2) 0.3924(3) 0.0367(10) Uani 1 1 d .
H30A H 0.2346 -0.1053 0.3913 0.044 Uiso 1 1 calc R
H30B H 0.2302 -0.0305 0.3326 0.044 Uiso 1 1 calc R
C31 C 0.3616(3) -0.0397(3) 0.4298(3) 0.0499(13) Uani 1 1 d .
H31A H 0.3864 0.0027 0.4008 0.060 Uiso 1 1 calc R
H31B H 0.3988 -0.0864 0.4245 0.060 Uiso 1 1 calc R
C32 C 0.3700(3) -0.0212(2) 0.5244(2) 0.0342(10) Uani 1 1 d .
H32A H 0.3689 -0.0680 0.5583 0.041 Uiso 1 1 calc R
H32B H 0.4319 0.0071 0.5508 0.041 Uiso 1 1 calc R
C33 C 0.5154(3) 0.1766(2) 0.7065(2) 0.0308(9) Uani 1 1 d .
H33A H 0.4923 0.2203 0.7348 0.037 Uiso 1 1 calc R
H33B H 0.5416 0.1957 0.6588 0.037 Uiso 1 1 calc R
C34 C 0.5953(3) 0.1316(2) 0.7725(2) 0.0324(9) Uani 1 1 d .
H34A H 0.6389 0.1654 0.8156 0.039 Uiso 1 1 calc R
H34B H 0.6362 0.1008 0.7435 0.039 Uiso 1 1 calc R
C35 C 0.5307(3) 0.0814(3) 0.8142(3) 0.0382(10) Uani 1 1 d .
H35A H 0.5651 0.0332 0.8356 0.046 Uiso 1 1 calc R
H35B H 0.5145 0.1080 0.8631 0.046 Uiso 1 1 calc R
C36 C 0.4375(3) 0.0666(2) 0.7412(2) 0.0328(9) Uani 1 1 d .
H36A H 0.4391 0.0148 0.7177 0.039 Uiso 1 1 calc R
H36B H 0.3778 0.0715 0.7628 0.039 Uiso 1 1 calc R
C37 C 0.1641(3) 0.0380(2) 0.6786(3) 0.0348(10) Uani 1 1 d .
H37A H 0.1717 0.0225 0.7395 0.042 Uiso 1 1 calc R
H37B H 0.2074 0.0057 0.6536 0.042 Uiso 1 1 calc R
C38 C 0.0566(3) 0.0316(2) 0.6260(3) 0.0397(11) Uani 1 1 d .
H38A H 0.0214 -0.0079 0.6503 0.048 Uiso 1 1 calc R
H38B H 0.0520 0.0190 0.5647 0.048 Uiso 1 1 calc R
C39 C 0.0134(3) 0.1107(3) 0.6336(3) 0.0408(11) Uani 1 1 d .
H39A H -0.0129 0.1341 0.5758 0.049 Uiso 1 1 calc R
H39B H -0.0403 0.1080 0.6631 0.049 Uiso 1 1 calc R
C40 C 0.1020(3) 0.1551(3) 0.6877(3) 0.0400(11) Uani 1 1 d .
H40A H 0.0994 0.2086 0.6683 0.048 Uiso 1 1 calc R
H40B H 0.1033 0.1540 0.7498 0.048 Uiso 1 1 calc R

loop_
_atom_site_aniso_label
_atom_site_aniso_U_11
_atom_site_aniso_U_22
_atom_site_aniso_U_33
_atom_site_aniso_U_23
_atom_site_aniso_U_13
_atom_site_aniso_U_12
Na1 0.0258(7) 0.0243(9) 0.0314(8) 0.0048(6) 0.0015(6) -0.0008(6)
O1 0.0291(13) 0.0226(15) 0.0290(13) 0.0054(11) -0.0004(11) -0.0069(11)
N1 0.0212(14) 0.0214(18) 0.0240(15) -0.0018(13) 0.0048(12) -0.0003(13)
C1 0.0196(16) 0.016(2) 0.0211(17) -0.0021(14) 0.0017(13) -0.0011(14)
O2 0.0251(13) 0.0283(17) 0.0382(15) -0.0017(12) -0.0013(11) 0.0020(11)
C2 0.0185(16) 0.020(2) 0.0239(17) -0.0021(15) 0.0029(13) -0.0014(14)
O3 0.0242(13) 0.0336(18) 0.0547(18) 0.0097(14) 0.0116(12) -0.0002(12)
C3 0.0175(16) 0.020(2) 0.0262(18) 0.0018(15) 0.0082(13) 0.0053(14)
C4 0.0265(18) 0.019(2) 0.0203(17) -0.0029(15) 0.0032(14) 0.0004(15)
C5 0.0176(16) 0.022(2) 0.0275(18) -0.0008(15) 0.0003(14) -0.0049(15)
C6 0.0209(17) 0.016(2) 0.0223(17) 0.0018(14) 0.0057(13) -0.0007(14)
C7 0.0194(16) 0.0143(19) 0.0223(17) 0.0022(14) 0.0015(13) 0.0002(14)
C8 0.0225(17) 0.018(2) 0.0224(17) 0.0027(15) 0.0019(14) -0.0020(15)
C9 0.0192(16) 0.019(2) 0.0248(17) 0.0036(15) 0.0047(13) 0.0007(14)
C10 0.0245(18) 0.019(2) 0.0261(18) -0.0038(15) 0.0064(14) 0.0032(15)
C11 0.0242(18) 0.017(2) 0.0228(17) -0.0012(14) 0.0028(14) 0.0015(15)
C12 0.0227(17) 0.014(2) 0.0222(17) 0.0002(14) 0.0008(13) -0.0026(15)
C13 0.0175(16) 0.025(2) 0.0276(18) -0.0012(16) 0.0078(14) -0.0031(15)
C14 0.0210(17) 0.028(2) 0.0304(19) -0.0017(17) 0.0062(15) -0.0015(16)
C15 0.0223(18) 0.038(3) 0.0272(19) -0.0041(17) 0.0058(15) -0.0031(17)
C16 0.0272(19) 0.030(3) 0.038(2) 0.0038(18) 0.0078(16) -0.0011(17)
C17 0.0233(18) 0.025(2) 0.0240(18) -0.0064(15) 0.0034(14) -0.0017(16)
C18 0.029(2) 0.031(3) 0.034(2) -0.0071(18) 0.0069(16) 0.0028(17)
C19 0.030(2) 0.037(3) 0.031(2) -0.0037(18) 0.0042(16) 0.0022(18)
C20 0.037(2) 0.025(2) 0.029(2) -0.0072(16) 0.0071(16) -0.0050(18)
C21 0.0195(17) 0.026(2) 0.0278(19) -0.0001(16) 0.0056(14) 0.0018(15)
C22 0.0186(18) 0.048(3) 0.047(2) -0.020(2) 0.0099(17) -0.0058(18)
C23 0.026(2) 0.033(3) 0.058(3) 0.006(2) 0.0089(19) 0.0088(18)
C24 0.0253(19) 0.049(3) 0.033(2) -0.0019(19) 0.0127(16) 0.0055(18)
C25 0.0226(17) 0.024(2) 0.0266(18) -0.0056(15) 0.0040(14) -0.0025(16)
C26 0.029(2) 0.041(3) 0.040(2) -0.019(2) 0.0034(17) -0.0061(18)
C27 0.036(2) 0.021(2) 0.037(2) -0.0036(17) -0.0006(17) -0.0052(17)
C28 0.0242(18) 0.029(2) 0.0291(19) -0.0037(17) 0.0015(15) -0.0084(16)
C29 0.029(2) 0.025(2) 0.043(2) -0.0036(18) -0.0017(17) -0.0028(17)
C30 0.035(2) 0.033(3) 0.038(2) -0.0024(19) 0.0036(18) 0.0007(19)
C31 0.031(2) 0.069(4) 0.045(3) -0.015(2) 0.0016(19) 0.006(2)
C32 0.029(2) 0.031(3) 0.037(2) -0.0020(18) -0.0018(17) 0.0047(18)
C33 0.029(2) 0.026(2) 0.033(2) -0.0044(17) 0.0009(16) -0.0078(17)
C34 0.0277(19) 0.035(3) 0.030(2) -0.0046(17) 0.0004(16) 0.0013(17)
C35 0.036(2) 0.039(3) 0.033(2) 0.0023(19) -0.0015(17) -0.0037(19)
C36 0.034(2) 0.031(3) 0.032(2) 0.0065(18) 0.0056(17) 0.0009(18)
C37 0.030(2) 0.034(3) 0.040(2) 0.0085(19) 0.0086(17) 0.0024(18)
C38 0.033(2) 0.046(3) 0.038(2) 0.005(2) 0.0066(18) -0.003(2)
C39 0.031(2) 0.049(3) 0.041(2) 0.013(2) 0.0057(18) 0.002(2)
C40 0.031(2) 0.038(3) 0.051(3) 0.007(2) 0.0109(19) 0.0017(19)

loop_
_atom_type_symbol
_atom_type_description
_atom_type_scat_dispersion_real
_atom_type_scat_dispersion_imag
_atom_type_scat_source
C C 0.0033 0.0016 'International Tables Vol C Tables 4.2.6.8 and 6.1.1.4'
H H 0.0000 0.0000 'International Tables Vol C Tables 4.2.6.8 and 6.1.1.4'
N N 0.0061 0.0033 'International Tables Vol C Tables 4.2.6.8 and 6.1.1.4'
Na Na 0.0362 0.0249 'International Tables Vol C Tables 4.2.6.8 and 6.1.1.4'
O O 0.0106 0.0060 'International Tables Vol C Tables 4.2.6.8 and 6.1.1.4'

loop_
_geom_angle_atom_site_label_1
_geom_angle_atom_site_label_2
_geom_angle_atom_site_label_3
_geom_angle
O2 Na1 O1 88.90(10)
O2 Na1 O3 95.19(11)
O1 Na1 O3 93.87(10)
O2 Na1 N1 113.95(11)
O1 Na1 N1 133.07(11)
O3 Na1 N1 122.05(11)
O2 Na1 C12 118.51(10)
O1 Na1 C12 150.31(11)
O3 Na1 C12 94.63(10)
N1 Na1 C12 27.60(9)
O2 Na1 C1 86.74(10)
O1 Na1 C1 137.36(11)
O3 Na1 C1 128.76(10)
N1 Na1 C1 27.21(9)
C12 Na1 C1 43.22(10)
C33 O1 C36 108.7(3)
C33 O1 Na1 126.7(2)
C36 O1 Na1 117.7(2)
C12 N1 C1 104.8(3)
C12 N1 Na1 97.2(2)
C1 N1 Na1 99.1(2)
N1 C1 C2 128.6(3)
N1 C1 C6 111.7(3)
C2 C1 C6 119.5(3)
N1 C1 Na1 53.66(17)
C2 C1 Na1 109.8(2)
C6 C1 Na1 108.3(2)
C32 O2 C29 106.7(3)
C32 O2 Na1 126.8(2)
C29 O2 Na1 123.3(2)
C3 C2 C1 116.2(3)
C3 C2 C13 121.5(3)
C1 C2 C13 122.0(3)
C37 O3 C40 102.9(3)
C37 O3 Na1 115.9(2)
C40 O3 Na1 129.1(2)
C2 C3 C4 124.6(3)
C2 C3 H3 117.7
C4 C3 H3 117.7
C5 C4 C3 117.8(3)
C5 C4 C17 119.7(3)
C3 C4 C17 122.2(3)
C4 C5 C6 120.3(3)
C4 C5 H5 119.8
C6 C5 H5 119.8
C5 C6 C1 121.5(3)
C5 C6 C7 132.0(3)
C1 C6 C7 106.3(3)
C8 C7 C6 133.2(3)
C8 C7 C12 121.7(3)
C6 C7 C12 104.8(3)
C9 C8 C7 120.2(3)
C9 C8 H8 119.9
C7 C8 H8 119.9
C8 C9 C10 117.5(3)
C8 C9 C21 122.8(3)
C10 C9 C21 119.7(3)
C11 C10 C9 125.1(3)
C11 C10 H10 117.4
C9 C10 H10 117.4
C10 C11 C12 116.7(3)
C10 C11 C25 121.8(3)
C12 C11 C25 121.2(3)
N1 C12 C11 128.8(3)
N1 C12 C7 112.3(3)
C11 C12 C7 118.8(3)
N1 C12 Na1 55.19(17)
C11 C12 Na1 107.6(2)
C7 C12 Na1 109.2(2)
C15 C13 C14 107.7(3)
C15 C13 C2 113.2(3)
C14 C13 C2 111.4(3)
C15 C13 C16 108.0(3)
C14 C13 C16 108.1(3)
C2 C13 C16 108.2(3)
C13 C14 H14A 109.5
C13 C14 H14B 109.5
H14A C14 H14B 109.5
C13 C14 H14C 109.5
H14A C14 H14C 109.5
H14B C14 H14C 109.5
C13 C15 H15A 109.5
C13 C15 H15B 109.5
H15A C15 H15B 109.5
C13 C15 H15C 109.5
H15A C15 H15C 109.5
H15B C15 H15C 109.5
C13 C16 H16A 109.5
C13 C16 H16B 109.5
H16A C16 H16B 109.5
C13 C16 H16C 109.5
H16A C16 H16C 109.5
H16B C16 H16C 109.5
C20 C17 C19 108.8(3)
C20 C17 C18 107.9(3)
C19 C17 C18 108.5(3)
C20 C17 C4 110.2(3)
C19 C17 C4 108.7(3)
C18 C17 C4 112.6(3)
C17 C18 H18A 109.5
C17 C18 H18B 109.5
H18A C18 H18B 109.5
C17 C18 H18C 109.5
H18A C18 H18C 109.5
H18B C18 H18C 109.5
C17 C19 H19A 109.5
C17 C19 H19B 109.5
H19A C19 H19B 109.5
C17 C19 H19C 109.5
H19A C19 H19C 109.5
H19B C19 H19C 109.5
C17 C20 H20A 109.5
C17 C20 H20B 109.5
H20A C20 H20B 109.5
C17 C20 H20C 109.5
H20A C20 H20C 109.5
H20B C20 H20C 109.5
C9 C21 C22 112.4(3)
C9 C21 C24 110.5(3)
C22 C21 C24 107.4(3)
C9 C21 C23 109.7(3)
C22 C21 C23 108.1(3)
C24 C21 C23 108.7(3)
C21 C22 H22A 109.5
C21 C22 H22B 109.5
H22A C22 H22B 109.5
C21 C22 H22C 109.5
H22A C22 H22C 109.5
H22B C22 H22C 109.5
C21 C23 H23A 109.5
C21 C23 H23B 109.5
H23A C23 H23B 109.5
C21 C23 H23C 109.5
H23A C23 H23C 109.5
H23B C23 H23C 109.5
C21 C24 H24A 109.5
C21 C24 H24B 109.5
H24A C24 H24B 109.5
C21 C24 H24C 109.5
H24A C24 H24C 109.5
H24B C24 H24C 109.5
C26 C25 C27 109.1(3)
C26 C25 C11 112.0(3)
C27 C25 C11 108.1(3)
C26 C25 C28 107.6(3)
C27 C25 C28 108.1(3)
C11 C25 C28 111.8(3)
C25 C26 H26A 109.5
C25 C26 H26B 109.5
H26A C26 H26B 109.5
C25 C26 H26C 109.5
H26A C26 H26C 109.5
H26B C26 H26C 109.5
C25 C27 H27A 109.5
C25 C27 H27B 109.5
H27A C27 H27B 109.5
C25 C27 H27C 109.5
H27A C27 H27C 109.5
H27B C27 H27C 109.5
C25 C28 H28A 109.5
C25 C28 H28B 109.5
H28A C28 H28B 109.5
C25 C28 H28C 109.5
H28A C28 H28C 109.5
H28B C28 H28C 109.5
O2 C29 C30 106.3(3)
O2 C29 H29A 110.5
C30 C29 H29A 110.5
O2 C29 H29B 110.5
C30 C29 H29B 110.5
H29A C29 H29B 108.7
C31 C30 C29 104.9(3)
C31 C30 H30A 110.8
C29 C30 H30A 110.8
C31 C30 H30B 110.8
C29 C30 H30B 110.8
H30A C30 H30B 108.8
C30 C31 C32 102.9(3)
C30 C31 H31A 111.2
C32 C31 H31A 111.2
C30 C31 H31B 111.2
C32 C31 H31B 111.2
H31A C31 H31B 109.1
O2 C32 C31 103.8(3)
O2 C32 H32A 111.0
C31 C32 H32A 111.0
O2 C32 H32B 111.0
C31 C32 H32B 111.0
H32A C32 H32B 109.0
O1 C33 C34 105.0(3)
O1 C33 H33A 110.7
C34 C33 H33A 110.7
O1 C33 H33B 110.7
C34 C33 H33B 110.7
H33A C33 H33B 108.8
C33 C34 C35 101.1(3)
C33 C34 H34A 111.6
C35 C34 H34A 111.6
C33 C34 H34B 111.6
C35 C34 H34B 111.6
H34A C34 H34B 109.4
C36 C35 C34 104.3(3)
C36 C35 H35A 110.9
C34 C35 H35A 110.9
C36 C35 H35B 110.9
C34 C35 H35B 110.9
H35A C35 H35B 108.9
O1 C36 C35 106.9(3)
O1 C36 H36A 110.3
C35 C36 H36A 110.3
O1 C36 H36B 110.3
C35 C36 H36B 110.3
H36A C36 H36B 108.6
O3 C37 C38 104.6(3)
O3 C37 H37A 110.8
C38 C37 H37A 110.8
O3 C37 H37B 110.8
C38 C37 H37B 110.8
H37A C37 H37B 108.9
C37 C38 C39 103.9(3)
C37 C38 H38A 111.0
C39 C38 H38A 111.0
C37 C38 H38B 111.0
C39 C38 H38B 111.0
H38A C38 H38B 109.0
C40 C39 C38 103.5(3)
C40 C39 H39A 111.1
C38 C39 H39A 111.1
C40 C39 H39B 111.1
C38 C39 H39B 111.1
H39A C39 H39B 109.0
O3 C40 C39 104.9(4)
O3 C40 H40A 110.8
C39 C40 H40A 110.8
O3 C40 H40B 110.8
C39 C40 H40B 110.8
H40A C40 H40B 108.8

loop_
_geom_bond_atom_site_label_1
_geom_bond_atom_site_label_2
_geom_bond_distance
Na1 O2 2.334(3)
Na1 O1 2.342(3)
Na1 O3 2.399(3)
Na1 N1 2.464(3)
Na1 C12 2.977(4)
Na1 C1 3.020(4)
O1 C33 1.446(4)
O1 C36 1.460(4)
N1 C12 1.390(4)
N1 C1 1.399(4)
C1 C2 1.428(5)
C1 C6 1.430(4)
O2 C32 1.431(4)
O2 C29 1.453(4)
C2 C3 1.407(5)
C2 C13 1.539(4)
O3 C37 1.440(5)
O3 C40 1.451(5)
C3 C4 1.423(4)
C3 H3 0.9500
C4 C5 1.383(5)
C4 C17 1.547(5)
C5 C6 1.401(5)
C5 H5 0.9500
C6 C7 1.439(5)
C7 C8 1.401(5)
C7 C12 1.443(4)
C8 C9 1.390(5)
C8 H8 0.9500
C9 C10 1.428(5)
C9 C21 1.536(5)
C10 C11 1.391(5)
C10 H10 0.9500
C11 C12 1.432(5)
C11 C25 1.546(5)
C13 C15 1.534(5)
C13 C14 1.538(5)
C13 C16 1.551(5)
C14 H14A 0.9800
C14 H14B 0.9800
C14 H14C 0.9800
C15 H15A 0.9800
C15 H15B 0.9800
C15 H15C 0.9800
C16 H16A 0.9800
C16 H16B 0.9800
C16 H16C 0.9800
C17 C20 1.533(5)
C17 C19 1.540(5)
C17 C18 1.542(5)
C18 H18A 0.9800
C18 H18B 0.9800
C18 H18C 0.9800
C19 H19A 0.9800
C19 H19B 0.9800
C19 H19C 0.9800
C20 H20A 0.9800
C20 H20B 0.9800
C20 H20C 0.9800
C21 C22 1.542(5)
C21 C24 1.543(5)
C21 C23 1.545(5)
C22 H22A 0.9800
C22 H22B 0.9800
C22 H22C 0.9800
C23 H23A 0.9800
C23 H23B 0.9800
C23 H23C 0.9800
C24 H24A 0.9800
C24 H24B 0.9800
C24 H24C 0.9800
C25 C26 1.537(5)
C25 C27 1.542(5)
C25 C28 1.546(5)
C26 H26A 0.9800
C26 H26B 0.9800
C26 H26C 0.9800
C27 H27A 0.9800
C27 H27B 0.9800
C27 H27C 0.9800
C28 H28A 0.9800
C28 H28B 0.9800
C28 H28C 0.9800
C29 C30 1.529(6)
C29 H29A 0.9900
C29 H29B 0.9900
C30 C31 1.503(5)
C30 H30A 0.9900
C30 H30B 0.9900
C31 C32 1.523(6)
C31 H31A 0.9900
C31 H31B 0.9900
C32 H32A 0.9900
C32 H32B 0.9900
C33 C34 1.537(5)
C33 H33A 0.9900
C33 H33B 0.9900
C34 C35 1.539(6)
C34 H34A 0.9900
C34 H34B 0.9900
C35 C36 1.523(5)
C35 H35A 0.9900
C35 H35B 0.9900
C36 H36A 0.9900
C36 H36B 0.9900
C37 C38 1.519(5)
C37 H37A 0.9900
C37 H37B 0.9900
C38 C39 1.538(6)
C38 H38A 0.9900
C38 H38B 0.9900
C39 C40 1.524(6)
C39 H39A 0.9900
C39 H39B 0.9900
C40 H40A 0.9900
C40 H40B 0.9900
